data_4124590
loop_
_publ_author_name
'Blake, Matthew P.'
'Kaltsoyannis, Nikolas'
'Mountford, Philip'

_publ_section_title
;
 Probing the Limits of Alkaline Earth-Transition Metal Bonding: An
 Experimental and Computational Study.
;
_journal_issue 38
_journal_name_full 'Journal of the American Chemical Society'
_journal_page_first 12352
_journal_page_last 12368
_journal_paper_doi 10.1021/jacs.5b07866
_journal_volume 137
_journal_year 2015
_chemical_formula_moiety 'C132 H156 Ba2 Co4 O24 P4'
_chemical_formula_sum 'C132 H156 Ba2 Co4 O24 P4'
_chemical_formula_weight 2760.98
_chemical_name_systematic
;
[Ba{Co(CO)3(PPh3)}2(THF)6]2
;
_space_group_IT_number 2
_symmetry_cell_setting triclinic
_symmetry_space_group_name_Hall '-P 1'
_symmetry_space_group_name_H-M 'P -1'
_atom_sites_solution_hydrogens difmap
_atom_sites_solution_primary direct
_atom_sites_solution_secondary difmap
_cell_angle_alpha 71.863(2)
_cell_angle_beta 71.165(2)
_cell_angle_gamma 79.8700(18)
_cell_formula_units_Z 1
_cell_length_a 13.1880(3)
_cell_length_b 13.7599(3)
_cell_length_c 19.8100(5)
_cell_measurement_reflns_used 37221
_cell_measurement_temperature 150
_cell_measurement_theta_max 77
_cell_measurement_theta_min 3
_cell_volume 3221.92(14)
_computing_cell_refinement 'CrysAlis, (Oxford Diffraction, 2002)'
_computing_data_collection 'SuperNova, (Oxford Diffraction, 2010)'
_computing_data_reduction 'CrysAlis, (Oxford Diffraction, 2002)'
_computing_molecular_graphics 'CAMERON (Watkin et al., 1996)'
_computing_publication_material 'CRYSTALS (Betteridge et al., 2003)'
_computing_structure_refinement 'CRYSTALS (Betteridge et al., 2003)'
_computing_structure_solution 'SIR92 (Altomare et al., 1994)'
_diffrn_ambient_temperature 150
_diffrn_measured_fraction_theta_full 0.996
_diffrn_measured_fraction_theta_max 0.991
_diffrn_measurement_device Area
_diffrn_measurement_device_type 'Oxford Diffraction SuperNova'
_diffrn_measurement_method \w
_diffrn_radiation_monochromator graphite
_diffrn_radiation_type 'Cu K\a'
_diffrn_radiation_wavelength 1.54184
_diffrn_reflns_av_R_equivalents 0.052
_diffrn_reflns_limit_h_max 16
_diffrn_reflns_limit_h_min -16
_diffrn_reflns_limit_k_max 17
_diffrn_reflns_limit_k_min -17
_diffrn_reflns_limit_l_max 25
_diffrn_reflns_limit_l_min -24
_diffrn_reflns_number 68321
_diffrn_reflns_theta_full 75.432
_diffrn_reflns_theta_max 76.971
_diffrn_reflns_theta_min 3.392
_diffrn_standards_number 0
_exptl_absorpt_coefficient_mu 9.634
_exptl_absorpt_correction_T_max 0.62
_exptl_absorpt_correction_T_min 0.26
_exptl_absorpt_correction_type multi-scan
_exptl_absorpt_process_details 'CrysAlis, (Oxford Diffraction, 2002)'
_exptl_crystal_colour green
_exptl_crystal_density_diffrn 1.423
_exptl_crystal_density_method 'not measured'
_exptl_crystal_description block
_exptl_crystal_F_000 1420
_exptl_crystal_size_max 0.100
_exptl_crystal_size_mid 0.100
_exptl_crystal_size_min 0.050
_refine_diff_density_max 2.97
_refine_diff_density_min -5.16
_refine_ls_extinction_method None
_refine_ls_goodness_of_fit_ref 1.0762
_refine_ls_hydrogen_treatment constr
_refine_ls_matrix_type full
_refine_ls_number_parameters 802
_refine_ls_number_reflns 11632
_refine_ls_number_restraints 238
_refine_ls_R_factor_all 0.0842
_refine_ls_R_factor_gt 0.0771
_refine_ls_shift/su_max 0.0169989
_refine_ls_shift/su_mean 0.0031523
_refine_ls_structure_factor_coef F
_refine_ls_weighting_details
;
 Method, part 1, Chebychev polynomial, (Watkin, 1994, Prince, 1982) 
 [weight] = 1.0/[A~0~*T~0~(x)+A~1~*T~1~(x) ... +A~n-1~]*T~n-1~(x)] 
 where A~i~ are the Chebychev coefficients listed below and x= Fcalc/Fmax 
 Method = Robust Weighting (Prince, 1982) 
 W = [weight] * [1-(deltaF/6*sigmaF)^2^]^2^ 
 A~i~ are: 
 16.3 7.26 11.7 4.78 
;
_refine_ls_weighting_scheme calc
_refine_ls_wR_factor_all 0.0837
_refine_ls_wR_factor_gt 0.0805
_refine_ls_wR_factor_ref 0.0795
_reflns_limit_h_max 16
_reflns_limit_h_min -15
_reflns_limit_k_max 17
_reflns_limit_k_min -16
_reflns_limit_l_max 25
_reflns_limit_l_min 0
_reflns_number_gt 12165
_reflns_number_total 13513
_reflns_threshold_expression I>2.0\s(I)
_oxford_diffrn_Wilson_B_factor 2.68
_oxford_diffrn_Wilson_scale 0.19
_oxford_refine_ls_r_factor_ref 0.0739
_oxford_refine_ls_scale 2.549(4)
_oxford_reflns_number_all 13461
_oxford_reflns_threshold_expression_ref I>3.0\s(I)
_cod_data_source_file ja5b07866_si_002.cif
_cod_data_source_block compound_18
_cod_depositor_comments
;
The following automatic conversions were performed:

'_symmetry_cell_setting' value 'Triclinic' changed to 'triclinic'
according to
/usr/data/users/saulius/crontab/automatic-downloads/current/ACS/lib/dictionaries/cif_core.dic
dictionary named 'cif_core.dic' version 2.4.2 from 2011-04-26.

'_atom_sites_solution_primary' value 'Direct' changed to 'direct'
according to
/usr/data/users/saulius/crontab/automatic-downloads/current/ACS/lib/dictionaries/cif_core.dic
dictionary named 'cif_core.dic' version 2.4.2 from 2011-04-26.

Automatic conversion script
Id: cif_fix_values 3271 2015-04-21 07:52:19Z andrius 
;
_cod_original_cell_volume 3221.93(14)
_cod_original_sg_symbol_H-M 'P -1 '
_cod_database_code 4124590

loop_
_symmetry_equiv_pos_as_xyz
x,y,z
-x,-y,-z

loop_
_atom_site_label
_atom_site_type_symbol
_atom_site_fract_x
_atom_site_fract_y
_atom_site_fract_z
_atom_site_U_iso_or_equiv
_atom_site_occupancy
_atom_site_adp_type
_atom_site_refinement_flags_posn
_atom_site_refinement_flags_adp
Ba1 Ba -0.00685(2) 0.53445(3) 1.270534(15) 0.0456 1.0000 Uani . .
Co1 Co -0.24878(6) 0.60354(5) 1.54913(4) 0.0244 1.0000 Uani . .
Co2 Co 0.23836(5) 0.71697(6) 0.98555(4) 0.0246 1.0000 Uani . .
P1 P -0.34388(9) 0.75021(8) 1.53536(5) 0.0262 1.0000 Uani . .
P2 P 0.33846(8) 0.82606(8) 0.98549(6) 0.0258 1.0000 Uani . .
C1 C -0.1810(4) 0.5902(4) 1.4611(3) 0.0414 1.0000 Uani . .
C2 C -0.1544(4) 0.6000(4) 1.5940(3) 0.0346 1.0000 Uani . .
C3 C -0.3426(4) 0.5118(4) 1.6004(3) 0.0405 1.0000 Uani . .
C4 C -0.3863(3) 0.7968(3) 1.4498(2) 0.0269 1.0000 Uani . .
C5 C -0.4284(4) 0.7278(4) 1.4296(3) 0.0393 1.0000 Uani . .
C6 C -0.4634(5) 0.7581(5) 1.3670(3) 0.0478 1.0000 Uani . .
C7 C -0.4557(5) 0.8571(5) 1.3230(3) 0.0487 1.0000 Uani . .
C8 C -0.4123(5) 0.9271(4) 1.3411(3) 0.0462 1.0000 Uani . .
C9 C -0.3790(4) 0.8969(4) 1.4050(3) 0.0349 1.0000 Uani . .
C10 C -0.4744(4) 0.7605(4) 1.6049(3) 0.0340 1.0000 Uani . .
C11 C -0.5608(4) 0.8285(4) 1.5896(3) 0.0417 1.0000 Uani . .
C12 C -0.6575(5) 0.8328(5) 1.6451(4) 0.0527 1.0000 Uani . .
C13 C -0.6684(5) 0.7696(5) 1.7165(3) 0.0536 1.0000 Uani . .
C14 C -0.5831(5) 0.7022(5) 1.7324(3) 0.0544 1.0000 Uani . .
C15 C -0.4863(5) 0.6970(4) 1.6768(3) 0.0430 1.0000 Uani . .
C16 C -0.2805(4) 0.8621(3) 1.5301(2) 0.0304 1.0000 Uani . .
C17 C -0.3340(4) 0.9421(4) 1.5604(3) 0.0362 1.0000 Uani . .
C18 C -0.2810(5) 1.0260(4) 1.5520(3) 0.0458 1.0000 Uani . .
C19 C -0.1739(5) 1.0326(4) 1.5115(4) 0.0518 1.0000 Uani . .
C20 C -0.1190(4) 0.9532(5) 1.4805(4) 0.0532 1.0000 Uani . .
C21 C -0.1716(4) 0.8687(4) 1.4907(3) 0.0412 1.0000 Uani . .
C22 C 0.1538(4) 0.6853(4) 1.0747(3) 0.0382 1.0000 Uani . .
C23 C 0.3292(4) 0.6166(4) 0.9603(3) 0.0417 1.0000 Uani . .
C24 C 0.1684(4) 0.7758(4) 0.9199(3) 0.0398 1.0000 Uani . .
C25 C 0.4030(3) 0.7840(4) 1.0606(2) 0.0302 1.0000 Uani . .
C26 C 0.4596(4) 0.6879(4) 1.0714(3) 0.0435 1.0000 Uani . .
C27 C 0.5085(5) 0.6514(5) 1.1280(3) 0.0533 1.0000 Uani . .
C28 C 0.5020(5) 0.7102(5) 1.1746(3) 0.0497 1.0000 Uani . .
C29 C 0.4485(5) 0.8066(5) 1.1636(3) 0.0487 1.0000 Uani . .
C30 C 0.3991(4) 0.8432(4) 1.1071(3) 0.0402 1.0000 Uani . .
C31 C 0.2715(4) 0.9515(4) 0.9969(2) 0.0321 1.0000 Uani . .
C32 C 0.1627(4) 0.9564(4) 1.0365(3) 0.0486 1.0000 Uani . .
C33 C 0.1085(5) 1.0464(5) 1.0507(4) 0.0589 1.0000 Uani . .
C34 C 0.1615(5) 1.1354(4) 1.0238(3) 0.0512 1.0000 Uani . .
C35 C 0.2678(5) 1.1323(4) 0.9829(3) 0.0463 1.0000 Uani . .
C36 C 0.3227(4) 1.0422(4) 0.9698(3) 0.0393 1.0000 Uani . .
C37 C 0.4559(3) 0.8622(3) 0.9046(2) 0.0298 1.0000 Uani . .
C38 C 0.4530(4) 0.8557(4) 0.8363(2) 0.0351 1.0000 Uani . .
C39 C 0.5404(4) 0.8809(4) 0.7739(3) 0.0401 1.0000 Uani . .
C40 C 0.6313(4) 0.9124(4) 0.7782(3) 0.0409 1.0000 Uani . .
C41 C 0.6356(4) 0.9180(4) 0.8451(3) 0.0417 1.0000 Uani . .
C42 C 0.5484(4) 0.8933(4) 0.9085(3) 0.0353 1.0000 Uani . .
C43 C 0.1504(14) 0.7498(9) 1.2469(7) 0.0712 0.5000 Uani D U
C44 C 0.1591(14) 0.8247(11) 1.2855(8) 0.0718 0.5000 Uani D U
C45 C 0.1661(13) 0.7529(10) 1.3590(9) 0.0735 0.5000 Uani D U
C46 C 0.0917(6) 0.6705(5) 1.3801(4) 0.0668 1.0000 Uani D U
C47 C 0.2809(6) 0.4762(8) 1.2031(5) 0.0919 1.0000 Uani D U
C48 C 0.3637(8) 0.4010(9) 1.1730(7) 0.1274 1.0000 Uani D U
C49 C 0.3235(8) 0.3749(8) 1.1194(6) 0.1260 1.0000 Uani D U
C50 C 0.2053(8) 0.4102(7) 1.1346(4) 0.0965 1.0000 Uani D U
C51 C 0.0824(8) 0.2289(6) 1.3101(6) 0.0990 1.0000 Uani D U
C52 C 0.0759(7) 0.1324(7) 1.2934(7) 0.1091 1.0000 Uani D U
C53 C -0.0322(7) 0.1518(6) 1.2800(7) 0.0962 1.0000 Uani D U
C54 C -0.0480(7) 0.2656(6) 1.2482(6) 0.0873 1.0000 Uani D U
C55 C -0.1303(10) 0.4236(8) 1.1768(8) 0.0665 0.5000 Uani D U
C56 C -0.2176(11) 0.4774(10) 1.1422(7) 0.0699 0.5000 Uani D U
C57 C -0.1860(6) 0.5722(6) 1.0798(4) 0.0745 1.0000 Uani D U
C58 C -0.0875(11) 0.5920(11) 1.0959(7) 0.0732 0.5000 Uani D U
C59 C -0.1610(9) 0.7748(7) 1.1752(5) 0.0947 1.0000 Uani D U
C60 C -0.1724(9) 0.8867(7) 1.1713(5) 0.0978 1.0000 Uani D U
C61 C -0.1273(8) 0.8976(7) 1.2284(4) 0.0903 1.0000 Uani D U
C62 C -0.1419(7) 0.7943(5) 1.2842(4) 0.0780 1.0000 Uani D U
C63 C -0.2976(7) 0.4781(7) 1.3555(4) 0.0771 1.0000 Uani . .
C64 C -0.3618(7) 0.4310(7) 1.4295(5) 0.0869 1.0000 Uani . .
C65 C -0.2946(8) 0.3474(7) 1.4651(4) 0.0817 1.0000 Uani . .
C66 C -0.1892(8) 0.3478(6) 1.4122(6) 0.1058 1.0000 Uani . .
C431 C 0.1920(12) 0.7232(13) 1.2631(8) 0.0753 0.5000 Uani D U
C441 C 0.2196(14) 0.7765(15) 1.3094(9) 0.0829 0.5000 Uani D U
C451 C 0.1297(14) 0.7661(11) 1.3796(10) 0.0765 0.5000 Uani D U
C551 C -0.1939(8) 0.5179(12) 1.1593(6) 0.0641 0.5000 Uani D U
C571 C -0.0715(9) 0.5786(13) 1.0348(7) 0.0793 0.5000 Uani D U
C581 C -0.0219(11) 0.5025(11) 1.0899(5) 0.0629 0.5000 Uani D U
O1 O -0.1316(4) 0.5791(4) 1.4037(2) 0.0708 1.0000 Uani . .
O2 O -0.0872(3) 0.5927(3) 1.6220(2) 0.0507 1.0000 Uani . .
O3 O -0.4024(4) 0.4499(4) 1.6338(3) 0.0645 1.0000 Uani . .
O4 O 0.0951(4) 0.6661(3) 1.1349(2) 0.0634 1.0000 Uani . .
O5 O 0.3886(4) 0.5491(3) 0.9436(3) 0.0627 1.0000 Uani . .
O6 O 0.1199(4) 0.8110(4) 0.8775(3) 0.0691 1.0000 Uani . .
O7 O 0.1005(3) 0.6640(3) 1.3067(2) 0.0581 1.0000 Uani D U
O8 O 0.1809(4) 0.4490(4) 1.1981(2) 0.0656 1.0000 Uani D U
O9 O 0.0132(4) 0.3105(4) 1.2777(3) 0.0806 1.0000 Uani D U
O10 O -0.0843(4) 0.5149(4) 1.1637(2) 0.0665 1.0000 Uani D U
O11 O -0.1228(4) 0.7245(4) 1.2391(2) 0.0718 1.0000 Uani D U
O12 O -0.1896(5) 0.4307(4) 1.3463(3) 0.0762 1.0000 Uani . .
H51 H -0.4330 0.6588 1.4594 0.0479 1.0000 Uiso R .
H61 H -0.4933 0.7103 1.3546 0.0567 1.0000 Uiso R .
H71 H -0.4793 0.8775 1.2798 0.0581 1.0000 Uiso R .
H81 H -0.4055 0.9955 1.3102 0.0560 1.0000 Uiso R .
H91 H -0.3512 0.9450 1.4184 0.0421 1.0000 Uiso R .
H111 H -0.5536 0.8721 1.5409 0.0506 1.0000 Uiso R .
H121 H -0.7161 0.8793 1.6342 0.0626 1.0000 Uiso R .
H131 H -0.7342 0.7727 1.7543 0.0640 1.0000 Uiso R .
H141 H -0.5905 0.6587 1.7812 0.0649 1.0000 Uiso R .
H151 H -0.4277 0.6504 1.6880 0.0544 1.0000 Uiso R .
H171 H -0.4078 0.9389 1.5876 0.0436 1.0000 Uiso R .
H181 H -0.3183 1.0791 1.5742 0.0546 1.0000 Uiso R .
H191 H -0.1380 1.0905 1.5047 0.0617 1.0000 Uiso R .
H201 H -0.0454 0.9572 1.4527 0.0635 1.0000 Uiso R .
H211 H -0.1332 0.8141 1.4704 0.0486 1.0000 Uiso R .
H261 H 0.4655 0.6473 1.0391 0.0511 1.0000 Uiso R .
H271 H 0.5449 0.5846 1.1357 0.0657 1.0000 Uiso R .
H281 H 0.5358 0.6852 1.2131 0.0582 1.0000 Uiso R .
H291 H 0.4436 0.8476 1.1954 0.0594 1.0000 Uiso R .
H301 H 0.3635 0.9103 1.0992 0.0495 1.0000 Uiso R .
H321 H 0.1256 0.8961 1.0539 0.0573 1.0000 Uiso R .
H331 H 0.0349 1.0479 1.0786 0.0705 1.0000 Uiso R .
H341 H 0.1248 1.1977 1.0335 0.0619 1.0000 Uiso R .
H351 H 0.3044 1.1931 0.9641 0.0544 1.0000 Uiso R .
H361 H 0.3960 1.0414 0.9412 0.0477 1.0000 Uiso R .
H381 H 0.3911 0.8335 0.8327 0.0432 1.0000 Uiso R .
H391 H 0.5377 0.8766 0.7276 0.0492 1.0000 Uiso R .
H401 H 0.6901 0.9307 0.7350 0.0486 1.0000 Uiso R .
H411 H 0.6984 0.9389 0.8483 0.0494 1.0000 Uiso R .
H421 H 0.5522 0.8967 0.9548 0.0427 1.0000 Uiso R .
H471 H 0.2768 0.4675 1.2534 0.1122 1.0000 Uiso R .
H472 H 0.2941 0.5452 1.1755 0.1122 1.0000 Uiso R .
H481 H 0.3754 0.3416 1.2108 0.1494 1.0000 Uiso R .
H482 H 0.4291 0.4325 1.1472 0.1494 1.0000 Uiso R .
H491 H 0.3326 0.3027 1.1270 0.1454 1.0000 Uiso R .
H492 H 0.3610 0.4076 1.0698 0.1454 1.0000 Uiso R .
H501 H 0.1632 0.3551 1.1449 0.1137 1.0000 Uiso R .
H502 H 0.1921 0.4634 1.0936 0.1137 1.0000 Uiso R .
H511 H 0.0603 0.2209 1.3620 0.1289 1.0000 Uiso R .
H512 H 0.1547 0.2465 1.2899 0.1289 1.0000 Uiso R .
H521 H 0.0728 0.0762 1.3364 0.1419 1.0000 Uiso R .
H522 H 0.1345 0.1189 1.2535 0.1419 1.0000 Uiso R .
H531 H -0.0896 0.1287 1.3232 0.1259 1.0000 Uiso R .
H532 H -0.0287 0.1177 1.2443 0.1259 1.0000 Uiso R .
H541 H -0.1222 0.2881 1.2629 0.1159 1.0000 Uiso R .
H542 H -0.0221 0.2842 1.1956 0.1159 1.0000 Uiso R .
H591 H -0.2279 0.7516 1.1812 0.1138 1.0000 Uiso R .
H592 H -0.1100 0.7622 1.1317 0.1138 1.0000 Uiso R .
H601 H -0.2464 0.9106 1.1820 0.1194 1.0000 Uiso R .
H602 H -0.1350 0.9249 1.1232 0.1194 1.0000 Uiso R .
H611 H -0.1663 0.9510 1.2498 0.1102 1.0000 Uiso R .
H612 H -0.0536 0.9106 1.2079 0.1102 1.0000 Uiso R .
H621 H -0.0912 0.7782 1.3118 0.0983 1.0000 Uiso R .
H622 H -0.2126 0.7918 1.3173 0.0983 1.0000 Uiso R .
H631 H -0.2971 0.5490 1.3502 0.0964 1.0000 Uiso R .
H632 H -0.3256 0.4702 1.3190 0.0964 1.0000 Uiso R .
H641 H -0.3889 0.4793 1.4578 0.1047 1.0000 Uiso R .
H642 H -0.4200 0.4025 1.4262 0.1047 1.0000 Uiso R .
H651 H -0.2920 0.3594 1.5092 0.1007 1.0000 Uiso R .
H652 H -0.3219 0.2829 1.4768 0.1007 1.0000 Uiso R .
H661 H -0.1390 0.3598 1.4334 0.1281 1.0000 Uiso R .
H662 H -0.1691 0.2839 1.4006 0.1281 1.0000 Uiso R .
H461 H 0.0198 0.6882 1.4058 0.0803 1.0000 Uiso R .
H462 H 0.1182 0.6082 1.4090 0.0803 1.0000 Uiso R .
H451 H 0.1423 0.7901 1.3952 0.0869 0.5000 Uiso R .
H452 H 0.2380 0.7246 1.3562 0.0869 0.5000 Uiso R .
H4511 H 0.1541 0.7585 1.4213 0.0932 0.5000 Uiso R .
H4512 H 0.0759 0.8218 1.3765 0.0932 0.5000 Uiso R .
H441 H 0.0991 0.8743 1.2900 0.0865 0.5000 Uiso R .
H442 H 0.2232 0.8586 1.2603 0.0865 0.5000 Uiso R .
H4411 H 0.2846 0.7444 1.3203 0.0971 0.5000 Uiso R .
H4412 H 0.2280 0.8470 1.2842 0.0971 0.5000 Uiso R .
H431 H 0.2186 0.7292 1.2175 0.0857 0.5000 Uiso R .
H432 H 0.1039 0.7794 1.2165 0.0857 0.5000 Uiso R .
H4311 H 0.2522 0.6801 1.2443 0.0878 0.5000 Uiso R .
H4312 H 0.1727 0.7735 1.2230 0.0878 0.5000 Uiso R .
H551 H -0.1536 0.3868 1.2276 0.0859 0.5000 Uiso R .
H552 H -0.0844 0.3791 1.1493 0.0859 0.5000 Uiso R .
H561 H -0.2732 0.4989 1.1804 0.0875 0.5000 Uiso R .
H562 H -0.2441 0.4318 1.1257 0.0875 0.5000 Uiso R .
H571 H -0.2399 0.6278 1.0814 0.0897 1.0000 Uiso R .
H572 H -0.1684 0.5573 1.0334 0.0897 1.0000 Uiso R .
H581 H -0.0952 0.6588 1.1024 0.0895 0.5000 Uiso R .
H582 H -0.0243 0.5850 1.0570 0.0895 0.5000 Uiso R .
H5811 H 0.0497 0.5185 1.0797 0.0773 0.5000 Uiso R .
H5812 H -0.0212 0.4338 1.0889 0.0773 0.5000 Uiso R .
H5711 H -0.0475 0.6454 1.0189 0.0974 0.5000 Uiso R .
H5712 H -0.0595 0.5538 0.9929 0.0974 0.5000 Uiso R .
H5511 H -0.2415 0.5573 1.1901 0.0775 0.5000 Uiso R .
H5512 H -0.2177 0.4512 1.1737 0.0775 0.5000 Uiso R .

loop_
_atom_site_aniso_label
_atom_site_aniso_U_11
_atom_site_aniso_U_22
_atom_site_aniso_U_33
_atom_site_aniso_U_23
_atom_site_aniso_U_13
_atom_site_aniso_U_12
Ba1 0.02708(15) 0.0775(3) 0.02066(14) -0.00698(13) -0.00467(10) 0.00895(13)
Co1 0.0329(4) 0.0215(3) 0.0187(3) -0.0058(3) -0.0072(3) -0.0017(3)
Co2 0.0239(3) 0.0265(4) 0.0257(3) -0.0108(3) -0.0044(3) -0.0068(3)
P1 0.0307(5) 0.0261(5) 0.0216(5) -0.0079(4) -0.0052(4) -0.0035(4)
P2 0.0272(5) 0.0265(5) 0.0260(5) -0.0095(4) -0.0070(4) -0.0048(4)
C1 0.050(3) 0.043(3) 0.032(2) -0.013(2) -0.010(2) -0.005(2)
C2 0.045(3) 0.027(2) 0.032(2) -0.0074(17) -0.0106(19) -0.0042(19)
C3 0.053(3) 0.031(2) 0.040(2) -0.009(2) -0.015(2) -0.007(2)
C4 0.0288(19) 0.028(2) 0.0281(19) -0.0146(16) -0.0073(16) -0.0019(16)
C5 0.044(3) 0.040(3) 0.038(2) -0.014(2) -0.012(2) -0.006(2)
C6 0.054(3) 0.057(3) 0.050(3) -0.026(3) -0.021(2) -0.014(3)
C7 0.060(3) 0.052(3) 0.045(3) -0.020(2) -0.030(3) 0.008(3)
C8 0.056(3) 0.044(3) 0.039(3) -0.010(2) -0.024(2) 0.009(2)
C9 0.043(2) 0.031(2) 0.037(2) -0.0136(19) -0.018(2) 0.0014(19)
C10 0.034(2) 0.035(2) 0.034(2) -0.0175(19) 0.0014(17) -0.0107(18)
C11 0.036(2) 0.036(3) 0.047(3) -0.017(2) 0.003(2) -0.007(2)
C12 0.039(3) 0.051(3) 0.067(4) -0.036(3) 0.007(3) -0.008(2)
C13 0.049(3) 0.062(4) 0.052(3) -0.037(3) 0.016(2) -0.028(3)
C14 0.060(4) 0.068(4) 0.035(3) -0.021(3) 0.004(2) -0.028(3)
C15 0.054(3) 0.042(3) 0.035(2) -0.013(2) -0.003(2) -0.021(2)
C16 0.039(2) 0.028(2) 0.0266(19) -0.0077(16) -0.0133(17) -0.0022(17)
C17 0.042(2) 0.037(3) 0.034(2) -0.0142(19) -0.0098(19) -0.007(2)
C18 0.055(3) 0.039(3) 0.050(3) -0.017(2) -0.020(2) -0.004(2)
C19 0.053(3) 0.036(3) 0.077(4) -0.015(3) -0.029(3) -0.011(2)
C20 0.034(3) 0.048(3) 0.083(4) -0.020(3) -0.018(3) -0.010(2)
C21 0.035(2) 0.035(3) 0.056(3) -0.016(2) -0.013(2) -0.001(2)
C22 0.043(3) 0.028(2) 0.042(3) -0.0104(19) -0.006(2) -0.0105(19)
C23 0.041(3) 0.042(3) 0.045(3) -0.017(2) -0.007(2) -0.011(2)
C24 0.037(2) 0.050(3) 0.039(2) -0.022(2) -0.011(2) 0.000(2)
C25 0.030(2) 0.036(2) 0.027(2) -0.0108(17) -0.0073(16) -0.0065(17)
C26 0.051(3) 0.042(3) 0.044(3) -0.018(2) -0.022(2) 0.006(2)
C27 0.064(4) 0.049(3) 0.054(3) -0.017(3) -0.033(3) 0.013(3)
C28 0.051(3) 0.062(4) 0.041(3) -0.009(2) -0.025(2) -0.004(3)
C29 0.060(3) 0.055(3) 0.048(3) -0.023(3) -0.028(3) -0.005(3)
C30 0.051(3) 0.037(3) 0.043(3) -0.017(2) -0.022(2) -0.005(2)
C31 0.034(2) 0.033(2) 0.032(2) -0.0108(18) -0.0117(17) -0.0020(18)
C32 0.040(3) 0.040(3) 0.050(3) -0.009(2) 0.003(2) -0.002(2)
C33 0.051(3) 0.041(3) 0.062(4) -0.013(3) 0.008(3) 0.005(3)
C34 0.059(3) 0.036(3) 0.053(3) -0.017(2) -0.012(3) 0.009(2)
C35 0.051(3) 0.031(3) 0.065(3) -0.017(2) -0.023(3) -0.006(2)
C36 0.036(2) 0.029(2) 0.056(3) -0.011(2) -0.017(2) -0.0043(19)
C37 0.030(2) 0.028(2) 0.030(2) -0.0085(17) -0.0062(16) -0.0025(16)
C38 0.035(2) 0.038(3) 0.030(2) -0.0069(18) -0.0099(18) -0.0007(19)
C39 0.045(3) 0.040(3) 0.028(2) -0.0030(19) -0.0075(19) -0.001(2)
C40 0.036(2) 0.035(3) 0.037(2) -0.0047(19) 0.0005(19) 0.0021(19)
C41 0.033(2) 0.042(3) 0.049(3) -0.017(2) -0.003(2) -0.006(2)
C42 0.036(2) 0.036(2) 0.039(2) -0.0171(19) -0.0069(19) -0.0087(19)
C43 0.061(6) 0.067(6) 0.079(6) -0.029(5) -0.004(5) -0.007(5)
C44 0.072(6) 0.065(6) 0.087(7) -0.038(5) -0.017(6) -0.005(5)
C45 0.079(7) 0.070(6) 0.087(7) -0.045(5) -0.028(6) 0.004(6)
C46 0.075(4) 0.062(3) 0.077(4) -0.031(3) -0.034(3) 0.005(3)
C47 0.068(4) 0.120(5) 0.075(4) -0.030(4) -0.013(3) 0.019(4)
C48 0.102(6) 0.111(6) 0.110(6) -0.022(5) 0.021(5) 0.029(5)
C49 0.149(6) 0.080(5) 0.076(5) -0.011(4) 0.029(5) 0.040(5)
C50 0.145(6) 0.073(4) 0.053(3) -0.032(3) 0.007(4) -0.005(4)
C51 0.078(4) 0.084(5) 0.126(6) -0.024(5) -0.029(4) 0.006(4)
C52 0.073(4) 0.087(5) 0.155(6) -0.028(5) -0.020(5) -0.008(4)
C53 0.082(4) 0.084(5) 0.130(6) -0.025(4) -0.046(4) -0.002(4)
C54 0.077(4) 0.084(5) 0.114(5) -0.031(4) -0.040(4) -0.009(4)
C55 0.075(6) 0.069(6) 0.057(5) -0.014(5) -0.024(5) -0.003(5)
C56 0.077(6) 0.079(6) 0.060(5) -0.009(5) -0.034(5) -0.013(5)
C57 0.086(4) 0.076(4) 0.065(3) -0.001(3) -0.037(3) -0.020(3)
C58 0.084(6) 0.073(6) 0.056(5) 0.003(5) -0.026(5) -0.014(5)
C59 0.099(5) 0.109(5) 0.070(4) -0.013(4) -0.045(4) 0.025(4)
C60 0.110(5) 0.104(5) 0.068(4) 0.011(4) -0.044(4) -0.007(5)
C61 0.087(5) 0.104(5) 0.070(4) 0.003(4) -0.028(4) -0.023(4)
C62 0.071(4) 0.098(5) 0.049(3) -0.007(3) -0.019(3) 0.014(4)
C63 0.085(5) 0.097(6) 0.062(4) -0.035(4) -0.021(4) -0.015(4)
C64 0.076(5) 0.074(5) 0.098(6) -0.021(5) -0.002(5) -0.023(4)
C65 0.096(6) 0.091(6) 0.058(4) -0.028(4) -0.003(4) -0.030(5)
C66 0.097(6) 0.052(4) 0.098(6) 0.012(4) 0.026(5) 0.010(4)
C431 0.073(6) 0.067(6) 0.084(7) -0.030(5) -0.009(6) -0.014(6)
C441 0.082(7) 0.070(7) 0.091(7) -0.027(6) -0.009(6) -0.012(6)
C451 0.082(7) 0.069(6) 0.082(7) -0.037(6) -0.012(6) -0.007(6)
C551 0.076(5) 0.069(6) 0.062(5) 0.000(5) -0.043(4) -0.032(5)
C571 0.093(6) 0.082(6) 0.054(5) -0.004(5) -0.031(5) 0.006(6)
C581 0.080(6) 0.065(6) 0.048(5) -0.011(4) -0.032(5) -0.002(5)
O1 0.066(3) 0.107(4) 0.042(2) -0.040(2) 0.001(2) -0.007(3)
O2 0.053(2) 0.054(2) 0.053(2) -0.0133(18) -0.0258(18) -0.0056(18)
O3 0.070(3) 0.051(3) 0.068(3) -0.005(2) -0.012(2) -0.029(2)
O4 0.075(3) 0.050(2) 0.044(2) -0.0081(18) 0.009(2) -0.011(2)
O5 0.056(2) 0.047(2) 0.088(3) -0.037(2) -0.010(2) 0.0053(19)
O6 0.057(3) 0.106(4) 0.056(3) -0.040(3) -0.031(2) 0.023(3)
O7 0.055(2) 0.054(2) 0.068(3) -0.027(2) -0.0131(19) -0.0034(18)
O8 0.075(3) 0.070(3) 0.049(2) -0.029(2) -0.016(2) 0.023(2)
O9 0.073(3) 0.078(3) 0.103(4) -0.032(3) -0.038(3) 0.001(3)
O10 0.071(3) 0.069(3) 0.053(2) 0.005(2) -0.028(2) -0.010(2)
O11 0.074(3) 0.093(3) 0.041(2) -0.025(2) -0.025(2) 0.040(2)
O12 0.103(4) 0.046(3) 0.057(3) -0.021(2) 0.015(3) -0.008(2)

loop_
_atom_type_symbol
_atom_type_scat_dispersion_real
_atom_type_scat_dispersion_imag
_atom_type_scat_Cromer_Mann_a1
_atom_type_scat_Cromer_Mann_b1
_atom_type_scat_Cromer_Mann_a2
_atom_type_scat_Cromer_Mann_b2
_atom_type_scat_Cromer_Mann_a3
_atom_type_scat_Cromer_Mann_b3
_atom_type_scat_Cromer_Mann_a4
_atom_type_scat_Cromer_Mann_b4
_atom_type_scat_Cromer_Mann_c
_atom_type_scat_source
C 0.0181 0.0091 2.3100 20.8439 1.0200 10.2075 1.5886 0.5687 0.8650 51.6512 0.2156 'International Tables Vol C 4.2.6.8 and 6.1.1.4'
H 0.0000 0.0000 0.4930 10.5109 0.3229 26.1257 0.1402 3.1424 0.0408 57.7998 0.0030 'International Tables Vol C 4.2.6.8 and 6.1.1.4'
O 0.0492 0.0322 3.0485 13.2771 2.2868 5.7011 1.5463 0.3239 0.8670 32.9089 0.2508 'International Tables Vol C 4.2.6.8 and 6.1.1.4'
P 0.2955 0.4335 6.4345 1.9067 4.1791 27.1570 1.7800 0.5260 1.4908 68.1645 1.1149 'International Tables Vol C 4.2.6.8 and 6.1.1.4'
Co -2.3653 3.6143 12.2841 4.2791 7.3409 0.2784 4.0034 13.5359 2.3488 71.1692 1.0118 'International Tables Vol C 4.2.6.8 and 6.1.1.4'
Ba -1.0456 8.4617 20.3361 3.2160 19.2970 0.2756 10.8880 20.2073 2.6959 167.2020 2.7731 'International Tables Vol C 4.2.6.8 and 6.1.1.4'

loop_
_geom_angle_atom_site_label_1
_geom_angle_site_symmetry_1
_geom_angle_atom_site_label_2
_geom_angle_atom_site_label_3
_geom_angle
_geom_angle_publ_flag
O2 2_568 Ba1 O1 74.90(14) yes
O2 2_568 Ba1 O4 127.43(14) yes
O1 . Ba1 O4 129.75(15) yes
O2 2_568 Ba1 O7 74.06(13) yes
O1 . Ba1 O7 70.05(14) yes
O4 . Ba1 O7 74.77(14) yes
O2 2_568 Ba1 O8 73.15(13) yes
O1 . Ba1 O8 146.66(14) yes
O4 . Ba1 O8 66.83(14) yes
O7 . Ba1 O8 92.07(14) yes
O2 2_568 Ba1 O9 66.18(13) yes
O1 . Ba1 O9 113.63(17) yes
O4 . Ba1 O9 116.60(15) yes
O7 . Ba1 O9 136.49(13) yes
O8 . Ba1 O9 60.59(16) yes
O2 2_568 Ba1 O10 137.73(14) yes
O1 . Ba1 O10 125.67(15) yes
O4 . Ba1 O10 71.39(15) yes
O7 . Ba1 O10 144.16(13) yes
O8 . Ba1 O10 85.37(14) yes
O2 2_568 Ba1 O11 140.46(12) yes
O1 . Ba1 O11 70.47(14) yes
O4 . Ba1 O11 67.30(14) yes
O7 . Ba1 O11 76.64(15) yes
O8 . Ba1 O11 134.12(15) yes
O2 2_568 Ba1 O12 87.66(15) yes
O1 . Ba1 O12 63.48(15) yes
O4 . Ba1 O12 143.22(17) yes
O7 . Ba1 O12 133.07(13) yes
O8 . Ba1 O12 123.87(15) yes
O9 . Ba1 O10 71.58(15) yes
O9 . Ba1 O11 146.80(15) yes
O10 . Ba1 O11 79.73(14) yes
O9 . Ba1 O12 63.37(15) yes
O10 . Ba1 O12 74.56(15) yes
O11 . Ba1 O12 93.46(16) yes
P1 . Co1 C1 107.15(18) yes
P1 . Co1 C2 111.10(16) yes
C1 . Co1 C2 108.3(2) yes
P1 . Co1 C3 105.05(18) yes
C1 . Co1 C3 112.9(2) yes
C2 . Co1 C3 112.2(2) yes
P2 . Co2 C22 104.65(17) yes
P2 . Co2 C23 104.39(17) yes
C22 . Co2 C23 114.9(2) yes
P2 . Co2 C24 108.78(19) yes
C22 . Co2 C24 112.4(2) yes
C23 . Co2 C24 111.1(2) yes
Co1 . P1 C4 115.68(14) yes
Co1 . P1 C10 118.00(17) yes
C4 . P1 C10 100.1(2) yes
Co1 . P1 C16 117.13(15) yes
C4 . P1 C16 100.73(19) yes
C10 . P1 C16 102.3(2) yes
Co2 . P2 C25 114.86(15) yes
Co2 . P2 C31 116.74(15) yes
C25 . P2 C31 101.4(2) yes
Co2 . P2 C37 118.19(15) yes
C25 . P2 C37 100.5(2) yes
C31 . P2 C37 102.6(2) yes
Co1 . C1 O1 176.6(5) yes
Co1 . C2 O2 175.5(4) yes
Co1 . C3 O3 178.5(5) yes
P1 . C4 C5 118.1(3) yes
P1 . C4 C9 123.6(3) yes
C5 . C4 C9 118.4(4) yes
C4 . C5 C6 121.1(5) yes
C4 . C5 H51 119.3 no
C6 . C5 H51 119.6 no
C5 . C6 C7 120.1(5) yes
C5 . C6 H61 119.9 no
C7 . C6 H61 120.0 no
C6 . C7 C8 120.1(5) yes
C6 . C7 H71 119.8 no
C8 . C7 H71 120.0 no
C7 . C8 C9 119.6(5) yes
C7 . C8 H81 120.4 no
C9 . C8 H81 120.0 no
C8 . C9 C4 120.7(5) yes
C8 . C9 H91 120.1 no
C4 . C9 H91 119.2 no
P1 . C10 C11 123.5(4) yes
P1 . C10 C15 117.7(4) yes
C11 . C10 C15 118.7(4) yes
C10 . C11 C12 120.6(5) yes
C10 . C11 H111 119.5 no
C12 . C11 H111 119.9 no
C11 . C12 C13 120.3(6) yes
C11 . C12 H121 120.1 no
C13 . C12 H121 119.6 no
C12 . C13 C14 119.6(5) yes
C12 . C13 H131 120.2 no
C14 . C13 H131 120.1 no
C13 . C14 C15 120.3(6) yes
C13 . C14 H141 119.7 no
C15 . C14 H141 119.9 no
C14 . C15 C10 120.4(6) yes
C14 . C15 H151 120.1 no
C10 . C15 H151 119.5 no
P1 . C16 C17 124.6(4) yes
P1 . C16 C21 117.5(4) yes
C17 . C16 C21 117.9(4) yes
C16 . C17 C18 121.2(5) yes
C16 . C17 H171 119.1 no
C18 . C17 H171 119.7 no
C17 . C18 C19 120.3(5) yes
C17 . C18 H181 120.1 no
C19 . C18 H181 119.6 no
C18 . C19 C20 119.3(5) yes
C18 . C19 H191 120.5 no
C20 . C19 H191 120.2 no
C19 . C20 C21 120.0(5) yes
C19 . C20 H201 119.7 no
C21 . C20 H201 120.3 no
C16 . C21 C20 121.2(5) yes
C16 . C21 H211 119.2 no
C20 . C21 H211 119.5 no
Co2 . C22 O4 178.4(5) yes
Co2 . C23 O5 179.1(5) yes
Co2 . C24 O6 177.1(6) yes
P2 . C25 C26 118.2(3) yes
P2 . C25 C30 123.8(4) yes
C26 . C25 C30 118.0(4) yes
C25 . C26 C27 120.8(5) yes
C25 . C26 H261 119.3 no
C27 . C26 H261 119.9 no
C26 . C27 C28 120.4(5) yes
C26 . C27 H271 119.9 no
C28 . C27 H271 119.6 no
C27 . C28 C29 119.5(5) yes
C27 . C28 H281 120.3 no
C29 . C28 H281 120.2 no
C28 . C29 C30 120.2(5) yes
C28 . C29 H291 119.9 no
C30 . C29 H291 119.9 no
C25 . C30 C29 121.1(5) yes
C25 . C30 H301 119.2 no
C29 . C30 H301 119.7 no
P2 . C31 C32 118.2(4) yes
P2 . C31 C36 124.4(4) yes
C32 . C31 C36 117.5(5) yes
C31 . C32 C33 121.5(5) yes
C31 . C32 H321 118.9 no
C33 . C32 H321 119.6 no
C32 . C33 C34 119.9(5) yes
C32 . C33 H331 120.2 no
C34 . C33 H331 119.9 no
C33 . C34 C35 119.2(5) yes
C33 . C34 H341 120.4 no
C35 . C34 H341 120.4 no
C34 . C35 C36 121.0(5) yes
C34 . C35 H351 119.6 no
C36 . C35 H351 119.4 no
C31 . C36 C35 120.8(5) yes
C31 . C36 H361 119.1 no
C35 . C36 H361 120.1 no
P2 . C37 C38 118.3(3) yes
P2 . C37 C42 123.2(3) yes
C38 . C37 C42 118.5(4) yes
C37 . C38 C39 120.2(5) yes
C37 . C38 H381 119.7 no
C39 . C38 H381 120.1 no
C38 . C39 C40 120.9(5) yes
C38 . C39 H391 119.8 no
C40 . C39 H391 119.3 no
C39 . C40 C41 119.5(5) yes
C39 . C40 H401 120.2 no
C41 . C40 H401 120.3 no
C40 . C41 C42 120.6(5) yes
C40 . C41 H411 119.7 no
C42 . C41 H411 119.7 no
C41 . C42 C37 120.3(4) yes
C41 . C42 H421 120.2 no
C37 . C42 H421 119.5 no
C44 . C43 O7 104.6(10) yes
C44 . C43 H431 111.9 no
O7 . C43 H431 112.1 no
C44 . C43 H432 109.9 no
O7 . C43 H432 108.7 no
H431 . C43 H432 109.5 no
C43 . C44 C45 100.5(12) yes
C43 . C44 H441 112.7 no
C45 . C44 H441 112.9 no
C43 . C44 H442 110.5 no
C45 . C44 H442 110.5 no
H441 . C44 H442 109.5 no
C44 . C45 C46 108.0(11) yes
C44 . C45 H451 108.7 no
C46 . C45 H451 108.6 no
C44 . C45 H452 110.7 no
C46 . C45 H452 111.3 no
H451 . C45 H452 109.5 no
C45 . C46 C451 21.8(7) yes
C45 . C46 O7 99.3(8) yes
C451 . C46 O7 113.5(9) yes
C45 . C46 H461 113.8 no
C451 . C46 H461 92.6 no
O7 . C46 H461 111.8 no
C45 . C46 H462 110.5 no
C451 . C46 H462 116.2 no
O7 . C46 H462 111.7 no
H461 . C46 H462 109.5 no
C48 . C47 O8 103.3(8) yes
C48 . C47 H471 110.0 no
O8 . C47 H471 110.3 no
C48 . C47 H472 112.7 no
O8 . C47 H472 110.9 no
H471 . C47 H472 109.5 no
C47 . C48 C49 105.6(8) yes
C47 . C48 H481 112.0 no
C49 . C48 H481 111.3 no
C47 . C48 H482 109.1 no
C49 . C48 H482 109.1 no
H481 . C48 H482 109.5 no
C48 . C49 C50 107.5(7) yes
C48 . C49 H491 109.2 no
C50 . C49 H491 109.4 no
C48 . C49 H492 111.1 no
C50 . C49 H492 110.1 no
H491 . C49 H492 109.5 no
C49 . C50 O8 104.4(7) yes
C49 . C50 H501 111.3 no
O8 . C50 H501 111.0 no
C49 . C50 H502 110.6 no
O8 . C50 H502 110.0 no
H501 . C50 H502 109.5 no
C52 . C51 O9 110.2(8) yes
C52 . C51 H511 111.1 no
O9 . C51 H511 107.9 no
C52 . C51 H512 108.6 no
O9 . C51 H512 109.7 no
H511 . C51 H512 109.5 no
C51 . C52 C53 101.0(8) yes
C51 . C52 H521 109.9 no
C53 . C52 H521 107.8 no
C51 . C52 H522 112.8 no
C53 . C52 H522 115.4 no
H521 . C52 H522 109.5 no
C52 . C53 C54 105.7(7) yes
C52 . C53 H531 114.1 no
C54 . C53 H531 110.5 no
C52 . C53 H532 107.1 no
C54 . C53 H532 109.8 no
H531 . C53 H532 109.5 no
C53 . C54 O9 105.9(7) yes
C53 . C54 H541 109.9 no
O9 . C54 H541 110.8 no
C53 . C54 H542 111.1 no
O9 . C54 H542 109.7 no
H541 . C54 H542 109.5 no
C56 . C55 O10 93.6(9) yes
C56 . C55 H551 115.7 no
O10 . C55 H551 114.2 no
C56 . C55 H552 110.7 no
O10 . C55 H552 112.5 no
H551 . C55 H552 109.5 no
C55 . C56 C57 114.4(10) yes
C55 . C56 H561 105.6 no
C57 . C56 H561 106.8 no
C55 . C56 H562 110.6 no
C57 . C56 H562 109.8 no
H561 . C56 H562 109.5 no
C56 . C57 C58 99.3(7) yes
C56 . C57 C551 34.0(7) yes
C58 . C57 C551 72.2(6) yes
C56 . C57 C571 118.9(10) yes
C58 . C57 C571 48.1(9) yes
C551 . C57 C571 110.5(8) yes
C56 . C57 H571 113.2 no
C58 . C57 H571 112.2 no
C551 . C57 H571 104.9 no
C571 . C57 H571 126.2 no
C56 . C57 H572 110.2 no
C58 . C57 H572 112.1 no
C551 . C57 H572 139.6 no
C571 . C57 H572 64.1 no
H571 . C57 H572 109.5 no
C57 . C58 O10 104.0(7) yes
C57 . C58 H581 110.7 no
O10 . C58 H581 110.6 no
C57 . C58 H582 110.9 no
O10 . C58 H582 111.0 no
H581 . C58 H582 109.5 no
C60 . C59 O11 104.4(6) yes
C60 . C59 H591 111.3 no
O11 . C59 H591 110.9 no
C60 . C59 H592 110.4 no
O11 . C59 H592 110.4 no
H591 . C59 H592 109.5 no
C59 . C60 C61 107.7(7) yes
C59 . C60 H601 109.3 no
C61 . C60 H601 109.4 no
C59 . C60 H602 110.3 no
C61 . C60 H602 110.6 no
H601 . C60 H602 109.5 no
C60 . C61 C62 101.8(6) yes
C60 . C61 H611 111.5 no
C62 . C61 H611 111.2 no
C60 . C61 H612 111.0 no
C62 . C61 H612 111.7 no
H611 . C61 H612 109.5 no
C61 . C62 O11 103.6(6) yes
C61 . C62 H621 111.2 no
O11 . C62 H621 110.3 no
C61 . C62 H622 111.0 no
O11 . C62 H622 111.2 no
H621 . C62 H622 109.5 no
C64 . C63 O12 108.3(7) yes
C64 . C63 H631 108.6 no
O12 . C63 H631 109.1 no
C64 . C63 H632 111.4 no
O12 . C63 H632 110.0 no
H631 . C63 H632 109.5 no
C63 . C64 C65 108.2(8) yes
C63 . C64 H641 111.5 no
C65 . C64 H641 110.5 no
C63 . C64 H642 108.8 no
C65 . C64 H642 108.4 no
H641 . C64 H642 109.5 no
C64 . C65 C66 106.4(7) yes
C64 . C65 H651 109.2 no
C66 . C65 H651 111.4 no
C64 . C65 H652 111.3 no
C66 . C65 H652 109.1 no
H651 . C65 H652 109.5 no
C65 . C66 O12 109.3(8) yes
C65 . C66 H661 108.4 no
O12 . C66 H661 108.2 no
C65 . C66 H662 110.7 no
O12 . C66 H662 110.7 no
H661 . C66 H662 109.5 no
C441 . C431 O7 110.1(11) yes
C441 . C431 H4311 110.0 no
O7 . C431 H4311 110.5 no
C441 . C431 H4312 108.7 no
O7 . C431 H4312 108.0 no
H4311 . C431 H4312 109.5 no
C431 . C441 C451 107.3(12) yes
C431 . C441 H4411 109.3 no
C451 . C441 H4411 109.7 no
C431 . C441 H4412 110.9 no
C451 . C441 H4412 110.1 no
H4411 . C441 H4412 109.5 no
C441 . C451 C46 97.3(11) yes
C441 . C451 H4511 112.5 no
C46 . C451 H4511 113.1 no
C441 . C451 H4512 112.5 no
C46 . C451 H4512 111.7 no
H4511 . C451 H4512 109.5 no
C57 . C551 O10 103.7(7) yes
C57 . C551 H561 102.4 no
O10 . C551 H561 153.7 no
C57 . C551 H5511 109.7 no
O10 . C551 H5511 109.3 no
H561 . C551 H5511 64.2 no
C57 . C551 H5512 112.4 no
O10 . C551 H5512 112.1 no
H561 . C551 H5512 53.5 no
H5511 . C551 H5512 109.5 no
C57 . C571 C581 98.3(9) yes
C57 . C571 H5711 114.2 no
C581 . C571 H5711 114.7 no
C57 . C571 H5712 109.9 no
C581 . C571 H5712 109.7 no
H5711 . C571 H5712 109.5 no
C571 . C581 O10 107.2(9) yes
C571 . C581 H5811 108.4 no
O10 . C581 H5811 108.8 no
C571 . C581 H5812 112.7 no
O10 . C581 H5812 110.1 no
H5811 . C581 H5812 109.5 no
Ba1 . O1 C1 175.0(5) yes
Ba1 2_568 O2 C2 144.1(4) yes
Ba1 . O4 C22 154.4(4) yes
Ba1 . O7 C43 117.5(6) yes
Ba1 . O7 C46 127.3(4) yes
C43 . O7 C46 113.6(7) yes
Ba1 . O7 C431 131.3(6) yes
C43 . O7 C431 28.3(9) yes
C46 . O7 C431 100.2(7) yes
C47 . O8 Ba1 117.5(4) yes
C47 . O8 C50 109.1(6) yes
Ba1 . O8 C50 129.6(5) yes
C54 . O9 C51 107.3(6) yes
C54 . O9 Ba1 124.6(4) yes
C51 . O9 Ba1 128.1(5) yes
Ba1 . O10 C581 127.4(6) yes
Ba1 . O10 C551 132.5(6) yes
C581 . O10 C551 100.0(8) yes
Ba1 . O10 C58 125.8(6) yes
C581 . O10 C58 57.0(9) yes
C551 . O10 C58 75.4(7) yes
Ba1 . O10 C55 118.0(6) yes
C581 . O10 C55 87.7(9) yes
C551 . O10 C55 59.4(8) yes
C58 . O10 C55 116.1(8) yes
Ba1 . O11 C62 121.8(3) yes
Ba1 . O11 C59 128.7(4) yes
C62 . O11 C59 109.1(5) yes
Ba1 . O12 C66 119.0(6) yes
Ba1 . O12 C63 124.5(5) yes
C66 . O12 C63 107.6(6) yes
C551 . H561 C56 52.0 no

loop_
_geom_bond_atom_site_label_1
_geom_bond_atom_site_label_2
_geom_bond_site_symmetry_2
_geom_bond_distance
_geom_bond_publ_flag
Ba1 O2 2_568 2.785(4) yes
Ba1 O1 . 2.809(4) yes
Ba1 O4 . 2.793(4) yes
Ba1 O7 . 2.833(4) yes
Ba1 O8 . 2.702(4) yes
Ba1 O9 . 3.009(6) yes
Ba1 O10 . 2.728(5) yes
Ba1 O11 . 2.785(4) yes
Ba1 O12 . 2.764(5) yes
Co1 P1 . 2.1698(13) yes
Co1 C1 . 1.735(5) yes
Co1 C2 . 1.735(5) yes
Co1 C3 . 1.760(5) yes
Co2 P2 . 2.1659(13) yes
Co2 C22 . 1.724(5) yes
Co2 C23 . 1.747(5) yes
Co2 C24 . 1.748(5) yes
P1 C4 . 1.845(4) yes
P1 C10 . 1.840(4) yes
P1 C16 . 1.838(5) yes
P2 C25 . 1.840(4) yes
P2 C31 . 1.840(5) yes
P2 C37 . 1.840(4) yes
C1 O1 . 1.156(6) yes
C2 O2 . 1.163(6) yes
C3 O3 . 1.155(7) yes
C4 C5 . 1.391(7) yes
C4 C9 . 1.387(7) yes
C5 C6 . 1.380(7) yes
C5 H51 . 0.950 no
C6 C7 . 1.370(9) yes
C6 H61 . 0.950 no
C7 C8 . 1.387(9) yes
C7 H71 . 0.950 no
C8 C9 . 1.391(7) yes
C8 H81 . 0.950 no
C9 H91 . 0.950 no
C10 C11 . 1.391(7) yes
C10 C15 . 1.395(7) yes
C11 C12 . 1.395(7) yes
C11 H111 . 0.950 no
C12 C13 . 1.387(10) yes
C12 H121 . 0.950 no
C13 C14 . 1.380(10) yes
C13 H131 . 0.950 no
C14 C15 . 1.399(8) yes
C14 H141 . 0.950 no
C15 H151 . 0.950 no
C16 C17 . 1.391(7) yes
C16 C21 . 1.400(7) yes
C17 C18 . 1.392(8) yes
C17 H171 . 0.950 no
C18 C19 . 1.384(9) yes
C18 H181 . 0.950 no
C19 C20 . 1.396(9) yes
C19 H191 . 0.950 no
C20 C21 . 1.386(8) yes
C20 H201 . 0.950 no
C21 H211 . 0.950 no
C22 O4 . 1.171(6) yes
C23 O5 . 1.164(7) yes
C24 O6 . 1.155(7) yes
C25 C26 . 1.389(7) yes
C25 C30 . 1.391(7) yes
C26 C27 . 1.388(7) yes
C26 H261 . 0.950 no
C27 C28 . 1.380(9) yes
C27 H271 . 0.950 no
C28 C29 . 1.376(9) yes
C28 H281 . 0.950 no
C29 C30 . 1.390(7) yes
C29 H291 . 0.950 no
C30 H301 . 0.950 no
C31 C32 . 1.397(7) yes
C31 C36 . 1.396(7) yes
C32 C33 . 1.378(8) yes
C32 H321 . 0.950 no
C33 C34 . 1.388(9) yes
C33 H331 . 0.950 no
C34 C35 . 1.375(8) yes
C34 H341 . 0.950 no
C35 C36 . 1.375(7) yes
C35 H351 . 0.950 no
C36 H361 . 0.950 no
C37 C38 . 1.396(6) yes
C37 C42 . 1.395(6) yes
C38 C39 . 1.389(7) yes
C38 H381 . 0.950 no
C39 C40 . 1.381(8) yes
C39 H391 . 0.950 no
C40 C41 . 1.370(8) yes
C40 H401 . 0.950 no
C41 C42 . 1.399(7) yes
C41 H411 . 0.950 no
C42 H421 . 0.950 no
C43 C44 . 1.499(9) yes
C43 O7 . 1.460(9) yes
C43 H431 . 0.950 no
C43 H432 . 0.950 no
C44 C45 . 1.504(9) yes
C44 H441 . 0.950 no
C44 H442 . 0.950 no
C45 C46 . 1.502(9) yes
C45 H451 . 0.950 no
C45 H452 . 0.950 no
C46 C451 . 1.484(9) yes
C46 O7 . 1.451(6) yes
C46 H461 . 0.950 no
C46 H462 . 0.950 no
C47 C48 . 1.479(8) yes
C47 O8 . 1.474(8) yes
C47 H471 . 0.950 no
C47 H472 . 0.950 no
C48 C49 . 1.483(9) yes
C48 H481 . 0.950 no
C48 H482 . 0.950 no
C49 C50 . 1.510(8) yes
C49 H491 . 0.950 no
C49 H492 . 0.950 no
C50 O8 . 1.438(6) yes
C50 H501 . 0.950 no
C50 H502 . 0.950 no
C51 C52 . 1.487(8) yes
C51 O9 . 1.440(7) yes
C51 H511 . 0.950 no
C51 H512 . 0.950 no
C52 C53 . 1.497(8) yes
C52 H521 . 0.950 no
C52 H522 . 0.950 no
C53 C54 . 1.500(8) yes
C53 H531 . 0.950 no
C53 H532 . 0.950 no
C54 O9 . 1.442(7) yes
C54 H541 . 0.950 no
C54 H542 . 0.950 no
C55 C56 . 1.496(9) yes
C55 O10 . 1.406(9) yes
C55 H551 . 0.950 no
C55 H552 . 0.950 no
C56 C57 . 1.502(9) yes
C56 H561 . 0.950 no
C56 H562 . 0.950 no
C57 C58 . 1.520(9) yes
C57 C551 . 1.496(8) yes
C57 C571 . 1.487(9) yes
C57 H571 . 0.950 no
C57 H572 . 0.950 no
C58 O10 . 1.437(8) yes
C58 H581 . 0.950 no
C58 H582 . 0.950 no
C59 C60 . 1.500(8) yes
C59 O11 . 1.442(7) yes
C59 H591 . 0.950 no
C59 H592 . 0.950 no
C60 C61 . 1.494(8) yes
C60 H601 . 0.950 no
C60 H602 . 0.950 no
C61 C62 . 1.503(8) yes
C61 H611 . 0.950 no
C61 H612 . 0.950 no
C62 O11 . 1.445(7) yes
C62 H621 . 0.950 no
C62 H622 . 0.950 no
C63 C64 . 1.445(12) yes
C63 O12 . 1.437(10) yes
C63 H631 . 0.950 no
C63 H632 . 0.950 no
C64 C65 . 1.464(13) yes
C64 H641 . 0.950 no
C64 H642 . 0.950 no
C65 C66 . 1.445(11) yes
C65 H651 . 0.950 no
C65 H652 . 0.950 no
C66 O12 . 1.443(10) yes
C66 H661 . 0.950 no
C66 H662 . 0.950 no
C431 C441 . 1.496(9) yes
C431 O7 . 1.450(9) yes
C431 H4311 . 0.950 no
C431 H4312 . 0.950 no
C441 C451 . 1.495(9) yes
C441 H4411 . 0.950 no
C441 H4412 . 0.950 no
C451 H4511 . 0.950 no
C451 H4512 . 0.950 no
C551 O10 . 1.468(8) yes
C551 H561 . 1.041 no
C551 H5511 . 0.950 no
C551 H5512 . 0.950 no
C571 C581 . 1.491(9) yes
C571 H5711 . 0.950 no
C571 H5712 . 0.950 no
C581 O10 . 1.474(8) yes
C581 H5811 . 0.950 no
C581 H5812 . 0.950 no
